data_4333718
loop_
_publ_author_name
'Silvio Stute'
'Linda G\"otzke'
'Dirk Meyer'
'Mohamed L. Merroun'
'Peter Rapta'
'Olga Kataeva'
'Wilhelm Seichter'
'Kerstin Gloe'
'Lothar Dunsch'
'Karsten Gloe'

_publ_contact_author_address
;Department of Chemistry
Technische Universitaet Dresden 
Dresden
Germany
;
_publ_contact_author_email karsten.gloe@chemie.tu-dresden.de
_publ_contact_author_name 'Karsten Gloe'
_publ_section_title
;
 Molecular Structure, UV/Vis Spectra, and Cyclic Voltammograms of Mn(II),
 Co(II), and Zn(II) 5,10,15,20-Tetraphenyl-21-oxaporphyrins
;
_journal_name_full 'Inorganic Chemistry'
_journal_page_first 1515
_journal_page_last 1524
_journal_paper_doi 10.1021/ic302268h
_journal_volume 52
_journal_year 2013
_chemical_formula_moiety 'C44 H28 Cl Cu N3 O, C H Cl3'
_chemical_formula_sum 'C45 H29 Cl4 Cu N3 O'
_chemical_formula_weight 833.05
_chemical_melting_point_gt 573
_chemical_name_common CuClOTPP
_chemical_name_systematic Chloro-(5,10,15,20-tetraphenyl-21-oxaporphyrinato)copper(II)
_space_group_IT_number 14
_symmetry_cell_setting monoclinic
_symmetry_Int_Tables_number 14
_symmetry_space_group_name_Hall '-P 2yn'
_symmetry_space_group_name_H-M 'P 1 21/n 1'
_atom_sites_solution_hydrogens geom
_atom_sites_solution_primary direct
_atom_sites_solution_secondary difmap
_audit_creation_method SHELXL-97
_cell_angle_alpha 90.00
_cell_angle_beta 102.7880(10)
_cell_angle_gamma 90.00
_cell_formula_units_Z 4
_cell_length_a 12.0352(3)
_cell_length_b 21.9674(6)
_cell_length_c 14.4403(4)
_cell_measurement_reflns_used 8009
_cell_measurement_temperature 153(2)
_cell_measurement_theta_max 27.86
_cell_measurement_theta_min 2.35
_cell_volume 3723.06(17)
_computing_cell_refinement 'SAINT-NT (Sheldrick, 2008)'
_computing_data_collection 'Kappa APEX 2 (Bruker-AXS)'
_computing_data_reduction SAINT
_computing_molecular_graphics 'ORTEP-3 (Farrugia)'
_computing_publication_material SHELXTL
_computing_structure_refinement 'SHELXL-97 (Sheldrick, 1997)'
_computing_structure_solution 'SHELXS-97 (Sheldrick, 1990)'
_diffrn_ambient_temperature 153(2)
_diffrn_measured_fraction_theta_full 0.990
_diffrn_measured_fraction_theta_max 0.990
_diffrn_measurement_device_type 'CCD area detector'
_diffrn_measurement_method 'phi and omega scans'
_diffrn_radiation_monochromator graphite
_diffrn_radiation_type MoK\a
_diffrn_radiation_wavelength 0.71073
_diffrn_reflns_av_R_equivalents 0.0649
_diffrn_reflns_av_sigmaI/netI 0.0813
_diffrn_reflns_limit_h_max 15
_diffrn_reflns_limit_h_min -16
_diffrn_reflns_limit_k_max 29
_diffrn_reflns_limit_k_min -29
_diffrn_reflns_limit_l_max 19
_diffrn_reflns_limit_l_min -19
_diffrn_reflns_number 43406
_diffrn_reflns_theta_full 28.45
_diffrn_reflns_theta_max 28.45
_diffrn_reflns_theta_min 1.72
_diffrn_source 'fine-focus sealed tube'
_diffrn_standards_decay_% <1
_exptl_absorpt_coefficient_mu 0.915
_exptl_absorpt_correction_T_max 0.8942
_exptl_absorpt_correction_T_min 0.8526
_exptl_absorpt_correction_type multi-scan
_exptl_absorpt_process_details 'SADABS (Sheldrick, 2004)'
_exptl_crystal_colour violet
_exptl_crystal_density_diffrn 1.486
_exptl_crystal_description irregular
_exptl_crystal_F_000 1700
_exptl_crystal_recrystallization_method 'slow evaporation of the solvent (chloroform, ethyl acetate)'
_exptl_crystal_size_max 0.18
_exptl_crystal_size_mid 0.16
_exptl_crystal_size_min 0.13
_refine_diff_density_max 1.108
_refine_diff_density_min -0.947
_refine_diff_density_rms 0.075
_refine_ls_extinction_method none
_refine_ls_goodness_of_fit_ref 1.005
_refine_ls_hydrogen_treatment constr
_refine_ls_matrix_type full
_refine_ls_number_parameters 524
_refine_ls_number_reflns 9297
_refine_ls_number_restraints 6
_refine_ls_restrained_S_all 1.006
_refine_ls_R_factor_all 0.0971
_refine_ls_R_factor_gt 0.0571
_refine_ls_shift/su_max 0.000
_refine_ls_shift/su_mean 0.000
_refine_ls_structure_factor_coef Fsqd
_refine_ls_weighting_details 'calc w=1/[\s^2^(Fo^2^)+(0.0716P)^2^+0.0000P] where P=(Fo^2^+2Fc^2^)/3'
_refine_ls_weighting_scheme calc
_refine_ls_wR_factor_gt 0.1355
_refine_ls_wR_factor_ref 0.1452
_reflns_number_gt 5820
_reflns_number_total 9297
_reflns_threshold_expression >2sigma(I)
_cod_data_source_file ic302268h_si_001_1.cif
_cod_data_source_block CuClOTPP
_cod_original_sg_symbol_H-M 'P 21/n'
_cod_database_code 4333718

loop_
_symmetry_equiv_pos_as_xyz
'x, y, z'
'-x+1/2, y+1/2, -z+1/2'
'-x, -y, -z'
'x-1/2, -y-1/2, z-1/2'

loop_
_atom_site_label
_atom_site_type_symbol
_atom_site_fract_x
_atom_site_fract_y
_atom_site_fract_z
_atom_site_U_iso_or_equiv
_atom_site_adp_type
_atom_site_occupancy
_atom_site_symmetry_multiplicity
_atom_site_calc_flag
_atom_site_refinement_flags
_atom_site_disorder_assembly
_atom_site_disorder_group
Cu1 Cu 0.59131(3) 0.116308(16) 0.57206(3) 0.02903(12) Uani 1 1 d . . .
Cl1 Cl 0.75355(8) 0.17828(4) 0.62533(9) 0.0602(3) Uani 1 1 d . . .
O1 O 0.56304(18) 0.16317(9) 0.43923(15) 0.0323(5) Uani 1 1 d . . .
N1 N 0.64961(19) 0.04602(10) 0.50743(15) 0.0195(5) Uani 1 1 d . . .
N2 N 0.57433(19) 0.06082(10) 0.68129(15) 0.0174(5) Uani 1 1 d . . .
N3 N 0.48011(19) 0.17607(10) 0.61219(15) 0.0182(5) Uani 1 1 d . . .
C1 C 0.5323(3) 0.22324(13) 0.4293(2) 0.0259(7) Uani 1 1 d . . .
C2 C 0.5661(3) 0.24725(14) 0.3486(2) 0.0314(7) Uani 1 1 d . . .
H2 H 0.5553 0.2879 0.3261 0.038 Uiso 1 1 calc R . .
C3 C 0.6161(3) 0.20204(14) 0.3095(2) 0.0295(7) Uani 1 1 d . . .
H3 H 0.6468 0.2050 0.2545 0.035 Uiso 1 1 calc R . .
C4 C 0.6145(2) 0.14902(13) 0.3660(2) 0.0226(6) Uani 1 1 d . . .
C5 C 0.6555(2) 0.09129(13) 0.35135(19) 0.0212(6) Uani 1 1 d . . .
C6 C 0.6662(2) 0.04288(13) 0.41590(19) 0.0220(6) Uani 1 1 d . . .
C7 C 0.7034(3) -0.01705(13) 0.3983(2) 0.0258(7) Uani 1 1 d . . .
H7 H 0.7186 -0.0315 0.3403 0.031 Uiso 1 1 calc R . .
C8 C 0.7130(2) -0.04913(13) 0.4792(2) 0.0247(6) Uani 1 1 d . . .
H8 H 0.7365 -0.0904 0.4888 0.030 Uiso 1 1 calc R . .
C9 C 0.6812(2) -0.00979(12) 0.54818(19) 0.0210(6) Uani 1 1 d . . .
C10 C 0.6842(2) -0.02611(12) 0.6423(2) 0.0203(6) Uani 1 1 d . . .
C11 C 0.6348(2) 0.00786(12) 0.70433(19) 0.0209(6) Uani 1 1 d . . .
C12 C 0.6336(3) -0.00817(13) 0.8002(2) 0.0254(6) Uani 1 1 d . . .
H12 H 0.6709 -0.0420 0.8347 0.030 Uiso 1 1 calc R . .
C13 C 0.5693(3) 0.03400(13) 0.8322(2) 0.0261(7) Uani 1 1 d . . .
H13 H 0.5518 0.0348 0.8932 0.031 Uiso 1 1 calc R . .
C14 C 0.5325(2) 0.07706(13) 0.7581(2) 0.0227(6) Uani 1 1 d . . .
C15 C 0.4637(2) 0.12818(13) 0.7628(2) 0.0222(6) Uani 1 1 d . . .
C16 C 0.4368(2) 0.17245(12) 0.6921(2) 0.0217(6) Uani 1 1 d . . .
C17 C 0.3650(2) 0.22443(13) 0.6953(2) 0.0266(7) Uani 1 1 d . . .
H17 H 0.3219 0.2323 0.7418 0.032 Uiso 1 1 calc R . .
C18 C 0.3703(3) 0.25996(14) 0.6201(2) 0.0284(7) Uani 1 1 d . . .
H18 H 0.3325 0.2978 0.6043 0.034 Uiso 1 1 calc R . .
C19 C 0.4435(2) 0.22999(13) 0.5685(2) 0.0246(6) Uani 1 1 d . . .
C20 C 0.4735(3) 0.25401(13) 0.4881(2) 0.0250(6) Uani 1 1 d . . .
C21 C 0.4444(3) 0.31849(14) 0.4602(2) 0.0305(7) Uani 1 1 d . . .
C22 C 0.5151(3) 0.36413(16) 0.5054(3) 0.0487(10) Uani 1 1 d . . .
H22 H 0.5730 0.3553 0.5601 0.058 Uiso 1 1 calc R . .
C23 C 0.5008(4) 0.42338(18) 0.4698(4) 0.0688(14) Uani 1 1 d . . .
H23 H 0.5501 0.4549 0.4993 0.083 Uiso 1 1 calc R . .
C24 C 0.4149(4) 0.4359(2) 0.3919(3) 0.0605(13) Uani 1 1 d . . .
H24 H 0.4059 0.4763 0.3679 0.073 Uiso 1 1 calc R . .
C25 C 0.3433(4) 0.39216(19) 0.3489(3) 0.0577(12) Uani 1 1 d . . .
H25 H 0.2833 0.4015 0.2960 0.069 Uiso 1 1 calc R . .
C26 C 0.3590(4) 0.33291(16) 0.3834(3) 0.0472(10) Uani 1 1 d . . .
H26 H 0.3094 0.3017 0.3531 0.057 Uiso 1 1 calc R . .
C27 C 0.6917(2) 0.08210(12) 0.2598(2) 0.0221(6) Uani 1 1 d . . .
C28 C 0.6157(3) 0.09422(13) 0.1745(2) 0.0265(7) Uani 1 1 d . . .
H28 H 0.5398 0.1060 0.1746 0.032 Uiso 1 1 calc R . .
C29 C 0.6498(3) 0.08934(15) 0.0886(2) 0.0337(7) Uani 1 1 d . . .
H29 H 0.5976 0.0986 0.0307 0.040 Uiso 1 1 calc R . .
C30 C 0.7584(3) 0.07117(14) 0.0875(2) 0.0372(8) Uani 1 1 d . . .
H30 H 0.7812 0.0674 0.0289 0.045 Uiso 1 1 calc R . .
C31 C 0.8344(3) 0.05842(15) 0.1715(2) 0.0370(8) Uani 1 1 d . . .
H31 H 0.9096 0.0456 0.1706 0.044 Uiso 1 1 calc R . .
C32 C 0.8017(3) 0.06422(14) 0.2580(2) 0.0285(7) Uani 1 1 d . . .
H32 H 0.8548 0.0559 0.3158 0.034 Uiso 1 1 calc R . .
C33 C 0.7417(2) -0.08470(12) 0.67767(19) 0.0207(6) Uani 1 1 d . . .
C34 C 0.8547(3) -0.09471(15) 0.6762(2) 0.0345(8) Uani 1 1 d . . .
H34 H 0.8966 -0.0640 0.6526 0.041 Uiso 1 1 calc R . .
C35 C 0.9075(3) -0.14921(15) 0.7087(3) 0.0388(8) Uani 1 1 d . . .
H35 H 0.9853 -0.1554 0.7075 0.047 Uiso 1 1 calc R . .
C36 C 0.8481(3) -0.19413(15) 0.7426(2) 0.0360(8) Uani 1 1 d . . .
H36 H 0.8849 -0.2312 0.7654 0.043 Uiso 1 1 calc R . .
C37 C 0.7339(3) -0.18544(13) 0.7438(2) 0.0290(7) Uani 1 1 d . . .
H37 H 0.6923 -0.2165 0.7669 0.035 Uiso 1 1 calc R . .
C38 C 0.6814(3) -0.13119(13) 0.7110(2) 0.0248(6) Uani 1 1 d . . .
H38 H 0.6032 -0.1254 0.7111 0.030 Uiso 1 1 calc R . .
C39 C 0.4166(2) 0.13534(13) 0.8498(2) 0.0245(6) Uani 1 1 d . . .
C40 C 0.3495(3) 0.09008(15) 0.8766(2) 0.0320(7) Uani 1 1 d . . .
H40 H 0.3343 0.0538 0.8401 0.038 Uiso 1 1 calc R . .
C41 C 0.3045(3) 0.09772(18) 0.9567(2) 0.0451(9) Uani 1 1 d . . .
H41 H 0.2599 0.0662 0.9752 0.054 Uiso 1 1 calc R . .
C42 C 0.3234(3) 0.14978(18) 1.0086(2) 0.0452(9) Uani 1 1 d . . .
H42 H 0.2902 0.1551 1.0619 0.054 Uiso 1 1 calc R . .
C43 C 0.3911(3) 0.19500(17) 0.9838(2) 0.0429(9) Uani 1 1 d . . .
H43 H 0.4047 0.2313 1.0203 0.051 Uiso 1 1 calc R . .
C44 C 0.4392(3) 0.18743(14) 0.9059(2) 0.0338(8) Uani 1 1 d . . .
H44 H 0.4879 0.2180 0.8906 0.041 Uiso 1 1 calc R . .
C1G C 0.9886(7) 0.8781(3) 0.3874(5) 0.047(3) Uani 0.710(4) 1 d P B 1
H1G H 1.0580 0.8578 0.3744 0.056 Uiso 0.710(4) 1 calc PR B 1
Cl1G Cl 1.03213(15) 0.94359(9) 0.45126(16) 0.0794(8) Uani 0.710(4) 1 d P B 1
Cl2G Cl 0.9250(2) 0.82762(10) 0.4526(2) 0.0863(9) Uani 0.710(4) 1 d P B 1
Cl3G Cl 0.89827(16) 0.89294(9) 0.28033(11) 0.0684(7) Uani 0.710(4) 1 d P B 1
C1H C 1.0110(12) 0.8737(5) 0.3924(7) 0.028(5) Uani 0.290(4) 1 d P B 2
H1H H 1.0722 0.8495 0.3726 0.034 Uiso 0.290(4) 1 calc PR B 2
Cl1H Cl 1.0443(6) 0.8876(4) 0.5123(5) 0.152(4) Uani 0.290(4) 1 d P B 2
Cl2H Cl 0.8849(5) 0.8347(4) 0.3707(7) 0.126(4) Uani 0.290(4) 1 d P B 2
Cl3H Cl 0.9924(10) 0.9422(4) 0.3361(9) 0.236(9) Uani 0.290(4) 1 d P B 2

loop_
_atom_site_aniso_label
_atom_site_aniso_U_11
_atom_site_aniso_U_22
_atom_site_aniso_U_33
_atom_site_aniso_U_23
_atom_site_aniso_U_13
_atom_site_aniso_U_12
Cu1 0.0273(2) 0.0238(2) 0.0368(2) -0.00289(17) 0.00895(17) -0.00249(15)
Cl1 0.0323(5) 0.0449(6) 0.1004(9) -0.0337(6) 0.0081(5) -0.0086(4)
O1 0.0374(13) 0.0311(12) 0.0311(12) -0.0008(10) 0.0134(10) 0.0047(9)
N1 0.0201(12) 0.0207(13) 0.0181(12) 0.0026(9) 0.0056(10) 0.0007(9)
N2 0.0210(12) 0.0153(11) 0.0159(11) -0.0015(9) 0.0043(9) 0.0012(9)
N3 0.0218(13) 0.0171(12) 0.0169(12) -0.0010(9) 0.0069(10) 0.0016(9)
C1 0.0297(17) 0.0228(16) 0.0263(16) -0.0015(12) 0.0083(13) 0.0034(12)
C2 0.0404(19) 0.0264(17) 0.0314(17) 0.0062(14) 0.0166(15) 0.0055(14)
C3 0.0355(19) 0.0288(17) 0.0275(16) 0.0064(13) 0.0142(14) 0.0024(13)
C4 0.0234(16) 0.0264(16) 0.0189(14) 0.0007(12) 0.0065(12) 0.0014(12)
C5 0.0168(15) 0.0282(16) 0.0197(14) 0.0001(12) 0.0065(11) 0.0009(11)
C6 0.0205(15) 0.0279(16) 0.0180(14) 0.0005(12) 0.0048(12) -0.0003(11)
C7 0.0288(17) 0.0272(16) 0.0229(15) 0.0000(12) 0.0092(13) 0.0017(12)
C8 0.0278(17) 0.0224(15) 0.0253(15) -0.0013(12) 0.0087(13) 0.0025(12)
C9 0.0223(16) 0.0195(15) 0.0211(14) -0.0005(11) 0.0047(12) -0.0007(11)
C10 0.0208(15) 0.0172(14) 0.0230(15) 0.0012(11) 0.0051(12) 0.0001(11)
C11 0.0227(15) 0.0195(15) 0.0203(14) 0.0018(11) 0.0045(12) -0.0012(11)
C12 0.0321(18) 0.0205(15) 0.0221(15) 0.0016(12) 0.0028(13) 0.0011(12)
C13 0.0349(18) 0.0256(16) 0.0187(15) -0.0019(12) 0.0080(13) -0.0004(13)
C14 0.0267(16) 0.0205(15) 0.0217(15) -0.0021(12) 0.0072(12) -0.0033(11)
C15 0.0226(16) 0.0245(16) 0.0212(14) -0.0045(12) 0.0085(12) -0.0033(11)
C16 0.0215(15) 0.0203(15) 0.0242(15) -0.0032(12) 0.0069(12) -0.0019(11)
C17 0.0270(17) 0.0265(16) 0.0304(17) -0.0014(13) 0.0147(13) 0.0046(12)
C18 0.0319(18) 0.0262(16) 0.0277(16) 0.0010(13) 0.0080(14) 0.0085(13)
C19 0.0273(17) 0.0214(15) 0.0266(16) 0.0007(12) 0.0091(13) 0.0032(12)
C20 0.0304(17) 0.0206(15) 0.0250(15) 0.0020(12) 0.0084(13) 0.0056(12)
C21 0.0372(19) 0.0241(17) 0.0346(18) 0.0074(14) 0.0173(15) 0.0103(13)
C22 0.036(2) 0.0290(19) 0.082(3) 0.0093(19) 0.016(2) 0.0078(15)
C23 0.042(2) 0.033(2) 0.137(5) 0.021(3) 0.033(3) 0.0024(17)
C24 0.068(3) 0.045(3) 0.085(3) 0.035(2) 0.052(3) 0.029(2)
C25 0.083(3) 0.048(3) 0.042(2) 0.0115(19) 0.015(2) 0.035(2)
C26 0.066(3) 0.036(2) 0.035(2) -0.0022(16) 0.0007(18) 0.0253(18)
C27 0.0285(16) 0.0180(15) 0.0220(15) -0.0003(11) 0.0106(13) -0.0011(11)
C28 0.0301(17) 0.0279(16) 0.0226(15) -0.0040(13) 0.0081(13) -0.0027(12)
C29 0.046(2) 0.0365(19) 0.0201(16) -0.0024(14) 0.0110(14) -0.0062(15)
C30 0.059(2) 0.0304(18) 0.0279(18) -0.0033(14) 0.0217(17) -0.0071(16)
C31 0.040(2) 0.0340(19) 0.046(2) -0.0051(16) 0.0278(17) -0.0013(15)
C32 0.0298(18) 0.0307(17) 0.0271(16) 0.0010(13) 0.0110(13) 0.0014(13)
C33 0.0237(16) 0.0202(15) 0.0180(14) 0.0000(11) 0.0042(12) 0.0014(11)
C34 0.0285(18) 0.0316(18) 0.044(2) 0.0066(15) 0.0096(15) 0.0037(13)
C35 0.0278(18) 0.038(2) 0.051(2) 0.0091(17) 0.0086(16) 0.0111(14)
C36 0.041(2) 0.0253(17) 0.0390(19) 0.0038(14) 0.0030(16) 0.0129(14)
C37 0.042(2) 0.0189(16) 0.0267(16) 0.0018(13) 0.0096(14) -0.0004(13)
C38 0.0257(16) 0.0235(16) 0.0256(16) -0.0019(12) 0.0065(13) -0.0009(11)
C39 0.0270(17) 0.0281(16) 0.0198(15) -0.0024(12) 0.0085(13) 0.0034(12)
C40 0.0366(19) 0.0356(18) 0.0273(16) -0.0014(14) 0.0144(14) -0.0032(14)
C41 0.048(2) 0.058(2) 0.0337(19) -0.0008(18) 0.0200(17) -0.0081(18)
C42 0.055(2) 0.061(3) 0.0268(18) -0.0037(17) 0.0250(17) 0.0032(19)
C43 0.061(3) 0.039(2) 0.0311(19) -0.0136(16) 0.0171(17) 0.0025(17)
C44 0.046(2) 0.0287(18) 0.0283(17) -0.0045(14) 0.0125(15) 0.0003(14)
C1G 0.029(4) 0.044(5) 0.069(6) -0.017(4) 0.014(3) 0.006(3)
Cl1G 0.0559(11) 0.0728(14) 0.1000(17) -0.0361(12) -0.0033(10) -0.0121(9)
Cl2G 0.0842(16) 0.0605(12) 0.132(2) 0.0372(14) 0.0620(16) 0.0287(11)
Cl3G 0.0768(12) 0.0770(15) 0.0474(9) -0.0153(8) 0.0049(8) 0.0437(10)
C1H 0.020(8) 0.042(11) 0.026(9) 0.005(7) 0.012(6) 0.014(6)
Cl1H 0.142(6) 0.218(10) 0.085(4) -0.084(6) -0.001(4) 0.065(5)
Cl2H 0.052(3) 0.128(6) 0.197(9) -0.104(7) 0.026(4) -0.021(3)
Cl3H 0.347(15) 0.117(6) 0.349(16) 0.138(9) 0.306(15) 0.147(9)

loop_
_atom_type_symbol
_atom_type_description
_atom_type_scat_dispersion_real
_atom_type_scat_dispersion_imag
_atom_type_scat_source
C C 0.0033 0.0016 'International Tables Vol C Tables 4.2.6.8 and 6.1.1.4'
H H 0.0000 0.0000 'International Tables Vol C Tables 4.2.6.8 and 6.1.1.4'
N N 0.0061 0.0033 'International Tables Vol C Tables 4.2.6.8 and 6.1.1.4'
O O 0.0106 0.0060 'International Tables Vol C Tables 4.2.6.8 and 6.1.1.4'
Cl Cl 0.1484 0.1585 'International Tables Vol C Tables 4.2.6.8 and 6.1.1.4'
Cu Cu 0.3201 1.2651 'International Tables Vol C Tables 4.2.6.8 and 6.1.1.4'

loop_
_geom_angle_atom_site_label_1
_geom_angle_atom_site_label_2
_geom_angle_atom_site_label_3
_geom_angle
N1 Cu1 N2 90.29(9)
N1 Cu1 N3 160.28(9)
N2 Cu1 N3 88.89(8)
N1 Cu1 O1 87.47(8)
N2 Cu1 O1 163.55(9)
N3 Cu1 O1 87.77(8)
N1 Cu1 Cl1 104.20(7)
N2 Cu1 Cl1 108.02(7)
N3 Cu1 Cl1 94.77(7)
O1 Cu1 Cl1 88.31(7)
C1 O1 C4 107.1(2)
C1 O1 Cu1 122.97(17)
C4 O1 Cu1 124.93(17)
C9 N1 C6 106.2(2)
C9 N1 Cu1 125.29(17)
C6 N1 Cu1 128.46(18)
C14 N2 C11 107.2(2)
C14 N2 Cu1 126.24(18)
C11 N2 Cu1 123.71(17)
C16 N3 C19 107.2(2)
C16 N3 Cu1 126.55(18)
C19 N3 Cu1 126.04(18)
O1 C1 C20 124.4(3)
O1 C1 C2 109.0(2)
C20 C1 C2 126.6(3)
C3 C2 C1 107.8(3)
C3 C2 H2 126.1
C1 C2 H2 126.1
C2 C3 C4 107.4(3)
C2 C3 H3 126.3
C4 C3 H3 126.3
O1 C4 C5 123.9(2)
O1 C4 C3 108.7(2)
C5 C4 C3 127.4(3)
C4 C5 C6 125.0(2)
C4 C5 C27 116.1(2)
C6 C5 C27 119.0(2)
N1 C6 C5 126.0(2)
N1 C6 C7 109.5(2)
C5 C6 C7 124.5(2)
C8 C7 C6 107.2(2)
C8 C7 H7 126.4
C6 C7 H7 126.4
C7 C8 C9 107.6(3)
C7 C8 H8 126.2
C9 C8 H8 126.2
N1 C9 C10 126.1(2)
N1 C9 C8 109.3(2)
C10 C9 C8 124.6(3)
C11 C10 C9 124.3(3)
C11 C10 C33 118.1(2)
C9 C10 C33 117.6(2)
N2 C11 C10 125.1(2)
N2 C11 C12 108.9(2)
C10 C11 C12 125.9(3)
C13 C12 C11 106.9(3)
C13 C12 H12 126.5
C11 C12 H12 126.6
C12 C13 C14 107.7(2)
C12 C13 H13 126.1
C14 C13 H13 126.1
N2 C14 C15 125.2(3)
N2 C14 C13 109.2(2)
C15 C14 C13 125.7(3)
C16 C15 C14 124.4(2)
C16 C15 C39 118.2(2)
C14 C15 C39 117.4(3)
N3 C16 C15 126.0(2)
N3 C16 C17 109.0(2)
C15 C16 C17 124.9(3)
C18 C17 C16 107.2(2)
C18 C17 H17 126.4
C16 C17 H17 126.4
C17 C18 C19 107.3(3)
C17 C18 H18 126.4
C19 C18 H18 126.4
N3 C19 C20 126.6(2)
N3 C19 C18 109.3(2)
C20 C19 C18 124.2(3)
C19 C20 C1 125.7(3)
C19 C20 C21 119.7(2)
C1 C20 C21 114.6(3)
C26 C21 C22 119.1(3)
C26 C21 C20 121.8(3)
C22 C21 C20 118.5(3)
C21 C22 C23 119.3(4)
C21 C22 H22 120.3
C23 C22 H22 120.3
C24 C23 C22 119.8(4)
C24 C23 H23 120.1
C22 C23 H23 120.1
C25 C24 C23 121.4(4)
C25 C24 H24 119.3
C23 C24 H24 119.3
C24 C25 C26 118.7(4)
C24 C25 H25 120.7
C26 C25 H25 120.7
C21 C26 C25 121.6(4)
C21 C26 H26 119.2
C25 C26 H26 119.2
C32 C27 C28 118.9(3)
C32 C27 C5 121.4(3)
C28 C27 C5 119.7(3)
C27 C28 C29 120.6(3)
C27 C28 H28 119.7
C29 C28 H28 119.7
C30 C29 C28 120.1(3)
C30 C29 H29 119.9
C28 C29 H29 119.9
C29 C30 C31 119.9(3)
C29 C30 H30 120.0
C31 C30 H30 120.0
C30 C31 C32 120.3(3)
C30 C31 H31 119.8
C32 C31 H31 119.8
C27 C32 C31 120.1(3)
C27 C32 H32 119.9
C31 C32 H32 119.9
C34 C33 C38 118.5(3)
C34 C33 C10 120.9(3)
C38 C33 C10 120.6(3)
C33 C34 C35 120.7(3)
C33 C34 H34 119.7
C35 C34 H34 119.7
C36 C35 C34 120.4(3)
C36 C35 H35 119.8
C34 C35 H35 119.8
C35 C36 C37 120.0(3)
C35 C36 H36 120.0
C37 C36 H36 120.0
C38 C37 C36 119.5(3)
C38 C37 H37 120.3
C36 C37 H37 120.3
C37 C38 C33 121.0(3)
C37 C38 H38 119.5
C33 C38 H38 119.5
C40 C39 C44 118.5(3)
C40 C39 C15 120.7(3)
C44 C39 C15 120.9(3)
C39 C40 C41 120.2(3)
C39 C40 H40 119.9
C41 C40 H40 119.9
C42 C41 C40 120.8(3)
C42 C41 H41 119.6
C40 C41 H41 119.6
C41 C42 C43 119.9(3)
C41 C42 H42 120.0
C43 C42 H42 120.0
C42 C43 C44 120.1(3)
C42 C43 H43 120.0
C44 C43 H43 120.0
C43 C44 C39 120.6(3)
C43 C44 H44 119.7
C39 C44 H44 119.7
Cl3G C1G Cl1G 112.3(4)
Cl3G C1G Cl2G 110.1(4)
Cl1G C1G Cl2G 111.1(4)
Cl3G C1G H1G 107.7
Cl1G C1G H1G 107.7
Cl2G C1G H1G 107.7
Cl3H C1H Cl2H 109.8(9)
Cl3H C1H Cl1H 107.5(9)
Cl2H C1H Cl1H 105.9(7)
Cl3H C1H H1H 111.1
Cl2H C1H H1H 111.1
Cl1H C1H H1H 111.1

loop_
_geom_bond_atom_site_label_1
_geom_bond_atom_site_label_2
_geom_bond_distance
Cu1 N1 2.009(2)
Cu1 N2 2.039(2)
Cu1 N3 2.048(2)
Cu1 O1 2.137(2)
Cu1 Cl1 2.3650(10)
O1 C1 1.369(3)
O1 C4 1.374(3)
N1 C9 1.376(3)
N1 C6 1.382(3)
N2 C14 1.362(3)
N2 C11 1.374(3)
N3 C16 1.369(3)
N3 C19 1.369(3)
C1 C20 1.395(4)
C1 C2 1.417(4)
C2 C3 1.348(4)
C2 H2 0.9500
C3 C4 1.424(4)
C3 H3 0.9500
C4 C5 1.394(4)
C5 C6 1.401(4)
C5 C27 1.495(4)
C6 C7 1.432(4)
C7 C8 1.348(4)
C7 H7 0.9500
C8 C9 1.433(4)
C8 H8 0.9500
C9 C10 1.398(4)
C10 C11 1.396(4)
C10 C33 1.497(4)
C11 C12 1.431(4)
C12 C13 1.352(4)
C12 H12 0.9500
C13 C14 1.423(4)
C13 H13 0.9500
C14 C15 1.406(4)
C15 C16 1.395(4)
C15 C39 1.497(4)
C16 C17 1.439(4)
C17 C18 1.351(4)
C17 H17 0.9500
C18 C19 1.434(4)
C18 H18 0.9500
C19 C20 1.393(4)
C20 C21 1.493(4)
C21 C26 1.372(5)
C21 C22 1.382(5)
C22 C23 1.396(5)
C22 H22 0.9500
C23 C24 1.378(7)
C23 H23 0.9500
C24 C25 1.348(6)
C24 H24 0.9500
C25 C26 1.392(5)
C25 H25 0.9500
C26 H26 0.9500
C27 C32 1.386(4)
C27 C28 1.388(4)
C28 C29 1.393(4)
C28 H28 0.9500
C29 C30 1.370(5)
C29 H29 0.9500
C30 C31 1.376(5)
C30 H30 0.9500
C31 C32 1.397(4)
C31 H31 0.9500
C32 H32 0.9500
C33 C34 1.382(4)
C33 C38 1.398(4)
C34 C35 1.388(4)
C34 H34 0.9500
C35 C36 1.371(5)
C35 H35 0.9500
C36 C37 1.390(4)
C36 H36 0.9500
C37 C38 1.383(4)
C37 H37 0.9500
C38 H38 0.9500
C39 C40 1.388(4)
C39 C44 1.394(4)
C40 C41 1.392(4)
C40 H40 0.9500
C41 C42 1.359(5)
C41 H41 0.9500
C42 C43 1.382(5)
C42 H42 0.9500
C43 C44 1.384(4)
C43 H43 0.9500
C44 H44 0.9500
C1G Cl3G 1.714(7)
C1G Cl1G 1.727(6)
C1G Cl2G 1.737(6)
C1G H1G 1.0000
C1H Cl3H 1.702(10)
C1H Cl2H 1.710(10)
C1H Cl1H 1.716(9)
C1H H1H 1.0000

loop_
_geom_torsion_atom_site_label_1
_geom_torsion_atom_site_label_2
_geom_torsion_atom_site_label_3
_geom_torsion_atom_site_label_4
_geom_torsion
N1 Cu1 O1 C1 -171.8(2)
N2 Cu1 O1 C1 105.7(3)
N3 Cu1 O1 C1 27.3(2)
Cl1 Cu1 O1 C1 -67.5(2)
N1 Cu1 O1 C4 -20.1(2)
N2 Cu1 O1 C4 -102.5(3)
N3 Cu1 O1 C4 179.0(2)
Cl1 Cu1 O1 C4 84.2(2)
N2 Cu1 N1 C9 -11.3(2)
N3 Cu1 N1 C9 -98.8(3)
O1 Cu1 N1 C9 -175.0(2)
Cl1 Cu1 N1 C9 97.4(2)
N2 Cu1 N1 C6 168.6(2)
N3 Cu1 N1 C6 81.1(3)
O1 Cu1 N1 C6 4.9(2)
Cl1 Cu1 N1 C6 -82.7(2)
N1 Cu1 N2 C14 -177.9(2)
N3 Cu1 N2 C14 -17.6(2)
O1 Cu1 N2 C14 -95.8(3)
Cl1 Cu1 N2 C14 77.1(2)
N1 Cu1 N2 C11 23.6(2)
N3 Cu1 N2 C11 -176.1(2)
O1 Cu1 N2 C11 105.7(3)
Cl1 Cu1 N2 C11 -81.4(2)
N1 Cu1 N3 C16 94.9(3)
N2 Cu1 N3 C16 7.2(2)
O1 Cu1 N3 C16 171.0(2)
Cl1 Cu1 N3 C16 -100.8(2)
N1 Cu1 N3 C19 -91.5(3)
N2 Cu1 N3 C19 -179.2(2)
O1 Cu1 N3 C19 -15.3(2)
Cl1 Cu1 N3 C19 72.8(2)
C4 O1 C1 C20 177.3(3)
Cu1 O1 C1 C20 -26.6(4)
C4 O1 C1 C2 -0.5(3)
Cu1 O1 C1 C2 155.6(2)
O1 C1 C2 C3 0.4(4)
C20 C1 C2 C3 -177.3(3)
C1 C2 C3 C4 -0.2(4)
C1 O1 C4 C5 -178.8(3)
Cu1 O1 C4 C5 25.8(4)
C1 O1 C4 C3 0.4(3)
Cu1 O1 C4 C3 -155.1(2)
C2 C3 C4 O1 -0.1(4)
C2 C3 C4 C5 179.0(3)
O1 C4 C5 C6 -10.3(5)
C3 C4 C5 C6 170.7(3)
O1 C4 C5 C27 170.6(3)
C3 C4 C5 C27 -8.4(4)
C9 N1 C6 C5 -173.4(3)
Cu1 N1 C6 C5 6.6(4)
C9 N1 C6 C7 2.9(3)
Cu1 N1 C6 C7 -177.03(19)
C4 C5 C6 N1 -7.3(5)
C27 C5 C6 N1 171.8(3)
C4 C5 C6 C7 176.9(3)
C27 C5 C6 C7 -4.0(4)
N1 C6 C7 C8 -2.0(3)
C5 C6 C7 C8 174.4(3)
C6 C7 C8 C9 0.3(3)
C6 N1 C9 C10 176.4(3)
Cu1 N1 C9 C10 -3.7(4)
C6 N1 C9 C8 -2.7(3)
Cu1 N1 C9 C8 177.25(18)
C7 C8 C9 N1 1.5(3)
C7 C8 C9 C10 -177.6(3)
N1 C9 C10 C11 13.0(5)
C8 C9 C10 C11 -168.2(3)
N1 C9 C10 C33 -168.7(3)
C8 C9 C10 C33 10.2(4)
C14 N2 C11 C10 175.0(3)
Cu1 N2 C11 C10 -23.0(4)
C14 N2 C11 C12 -2.0(3)
Cu1 N2 C11 C12 159.96(19)
C9 C10 C11 N2 1.8(5)
C33 C10 C11 N2 -176.6(3)
C9 C10 C11 C12 178.3(3)
C33 C10 C11 C12 -0.1(4)
N2 C11 C12 C13 2.1(3)
C10 C11 C12 C13 -174.9(3)
C11 C12 C13 C14 -1.4(3)
C11 N2 C14 C15 -178.6(3)
Cu1 N2 C14 C15 20.0(4)
C11 N2 C14 C13 1.2(3)
Cu1 N2 C14 C13 -160.23(19)
C12 C13 C14 N2 0.2(3)
C12 C13 C14 C15 179.9(3)
N2 C14 C15 C16 -6.0(5)
C13 C14 C15 C16 174.3(3)
N2 C14 C15 C39 174.2(3)
C13 C14 C15 C39 -5.5(4)
C19 N3 C16 C15 -172.4(3)
Cu1 N3 C16 C15 2.2(4)
C19 N3 C16 C17 3.4(3)
Cu1 N3 C16 C17 178.06(19)
C14 C15 C16 N3 -5.9(5)
C39 C15 C16 N3 173.9(3)
C14 C15 C16 C17 179.0(3)
C39 C15 C16 C17 -1.2(4)
N3 C16 C17 C18 -2.8(3)
C15 C16 C17 C18 173.0(3)
C16 C17 C18 C19 1.1(3)
C16 N3 C19 C20 175.5(3)
Cu1 N3 C19 C20 0.8(4)
C16 N3 C19 C18 -2.8(3)
Cu1 N3 C19 C18 -177.4(2)
C17 C18 C19 N3 1.0(4)
C17 C18 C19 C20 -177.3(3)
N3 C19 C20 C1 10.5(5)
C18 C19 C20 C1 -171.4(3)
N3 C19 C20 C21 -168.2(3)
C18 C19 C20 C21 9.9(5)
O1 C1 C20 C19 4.2(5)
C2 C1 C20 C19 -178.4(3)
O1 C1 C20 C21 -177.0(3)
C2 C1 C20 C21 0.4(5)
C19 C20 C21 C26 -106.9(4)
C1 C20 C21 C26 74.3(4)
C19 C20 C21 C22 81.8(4)
C1 C20 C21 C22 -97.0(4)
C26 C21 C22 C23 -2.3(5)
C20 C21 C22 C23 169.2(3)
C21 C22 C23 C24 1.6(6)
C22 C23 C24 C25 0.3(6)
C23 C24 C25 C26 -1.4(6)
C22 C21 C26 C25 1.2(5)
C20 C21 C26 C25 -170.0(3)
C24 C25 C26 C21 0.7(6)
C4 C5 C27 C32 121.8(3)
C6 C5 C27 C32 -57.4(4)
C4 C5 C27 C28 -55.3(4)
C6 C5 C27 C28 125.5(3)
C32 C27 C28 C29 -0.9(4)
C5 C27 C28 C29 176.3(3)
C27 C28 C29 C30 1.4(5)
C28 C29 C30 C31 -0.8(5)
C29 C30 C31 C32 -0.3(5)
C28 C27 C32 C31 -0.2(4)
C5 C27 C32 C31 -177.4(3)
C30 C31 C32 C27 0.9(5)
C11 C10 C33 C34 -123.1(3)
C9 C10 C33 C34 58.4(4)
C11 C10 C33 C38 58.4(4)
C9 C10 C33 C38 -120.1(3)
C38 C33 C34 C35 -1.2(5)
C10 C33 C34 C35 -179.7(3)
C33 C34 C35 C36 0.2(5)
C34 C35 C36 C37 0.6(5)
C35 C36 C37 C38 -0.4(5)
C36 C37 C38 C33 -0.7(5)
C34 C33 C38 C37 1.5(4)
C10 C33 C38 C37 180.0(3)
C16 C15 C39 C40 122.5(3)
C14 C15 C39 C40 -57.7(4)
C16 C15 C39 C44 -57.6(4)
C14 C15 C39 C44 122.2(3)
C44 C39 C40 C41 1.3(5)
C15 C39 C40 C41 -178.8(3)
C39 C40 C41 C42 1.3(6)
C40 C41 C42 C43 -2.1(6)
C41 C42 C43 C44 0.3(6)
C42 C43 C44 C39 2.3(6)
C40 C39 C44 C43 -3.1(5)
C15 C39 C44 C43 177.0(3)
